data_4509384
loop_
_publ_author_name
'Chen, Jian-Qiao'
'Cai, Yue-Peng'
'Fang, Hua-Cai'
'Zhou, Zheng-Yuan'
'Zhan, Xu-Lin'
'Zhao, Gang'
'Zhang, Zhong'

_publ_section_title
;
 Construction of Three-Dimensional Metal&#x2212;Organic Frameworks with
 Helical Character through Coordinative and Supramolecular Interactions
;
_journal_issue 3
_journal_name_full 'Crystal Growth &amp; Design'
_journal_page_first 1605
_journal_paper_doi 10.1021/cg8013317
_journal_volume 9
_journal_year 2009
_chemical_formula_moiety 'C200 H200 Co4 N40 O8, 8(Cl O4)'
_chemical_formula_sum 'C200 H200 Cl8 Co4 N40 O40'
_chemical_formula_weight 4323.32
_chemical_name_systematic
;

 ?

;
_space_group_IT_number 70
_symmetry_cell_setting orthorhombic
_symmetry_space_group_name_Hall '-F 2uv 2vw'
_symmetry_space_group_name_H-M 'F d d d :2'
_atom_sites_solution_hydrogens geom
_atom_sites_solution_primary direct
_atom_sites_solution_secondary difmap
_audit_creation_method SHELXL-97
_cell_angle_alpha 90.00
_cell_angle_beta 90.00
_cell_angle_gamma 90.00
_cell_formula_units_Z 2
_cell_length_a 13.5179(9)
_cell_length_b 25.9084(17)
_cell_length_c 30.351(2)
_cell_measurement_reflns_used 3367
_cell_measurement_temperature 298(2)
_cell_measurement_theta_max 20.49
_cell_measurement_theta_min 2.63
_cell_volume 10629.7(12)
_computing_cell_refinement 'Bruker SMART'
_computing_data_collection 'Bruker SMART'
_computing_data_reduction 'Bruker SAINT'
_computing_molecular_graphics 'Bruker SHELXTL'
_computing_publication_material 'Bruker SHELXTL'
_computing_structure_refinement 'SHELXL-97 (Sheldrick, 1997)'
_computing_structure_solution 'SHELXS-97 (Sheldrick, 1990)'
_diffrn_ambient_temperature 298(2)
_diffrn_measured_fraction_theta_full 1.000
_diffrn_measured_fraction_theta_max 1.000
_diffrn_measurement_device_type 'CCD area detector'
_diffrn_measurement_method 'phi and omega scans'
_diffrn_radiation_monochromator graphite
_diffrn_radiation_source 'fine-focus sealed tube'
_diffrn_radiation_type MoK\a
_diffrn_radiation_wavelength 0.71073
_diffrn_reflns_av_R_equivalents 0.0410
_diffrn_reflns_av_sigmaI/netI 0.0275
_diffrn_reflns_limit_h_max 16
_diffrn_reflns_limit_h_min -16
_diffrn_reflns_limit_k_max 31
_diffrn_reflns_limit_k_min -31
_diffrn_reflns_limit_l_max 36
_diffrn_reflns_limit_l_min -35
_diffrn_reflns_number 17307
_diffrn_reflns_theta_full 25.50
_diffrn_reflns_theta_max 25.50
_diffrn_reflns_theta_min 1.83
_exptl_absorpt_coefficient_mu 0.489
_exptl_absorpt_correction_T_max 0.9392
_exptl_absorpt_correction_T_min 0.9001
_exptl_absorpt_correction_type multi-scan
_exptl_absorpt_process_details 'SADABS (Sheldrick, 1996)'
_exptl_crystal_colour red
_exptl_crystal_density_diffrn 1.351
_exptl_crystal_density_method 'not measured'
_exptl_crystal_description block
_exptl_crystal_F_000 4488
_exptl_crystal_size_max 0.22
_exptl_crystal_size_mid 0.17
_exptl_crystal_size_min 0.13
_refine_diff_density_max 0.603
_refine_diff_density_min -0.544
_refine_diff_density_rms 0.081
_refine_ls_extinction_method none
_refine_ls_goodness_of_fit_ref 1.048
_refine_ls_hydrogen_treatment constr
_refine_ls_matrix_type full
_refine_ls_number_parameters 173
_refine_ls_number_reflns 2483
_refine_ls_number_restraints 4
_refine_ls_restrained_S_all 1.077
_refine_ls_R_factor_all 0.1055
_refine_ls_R_factor_gt 0.0797
_refine_ls_shift/su_max 0.003
_refine_ls_shift/su_mean 0.001
_refine_ls_structure_factor_coef Fsqd
_refine_ls_weighting_details 'calc w=1/[\s^2^(Fo^2^)+(0.0950P)^2^+78.1700P] where P=(Fo^2^+2Fc^2^)/3'
_refine_ls_weighting_scheme calc
_refine_ls_wR_factor_gt 0.2086
_refine_ls_wR_factor_ref 0.2261
_reflns_number_gt 1741
_reflns_number_total 2483
_reflns_threshold_expression >2sigma(I)
_cod_data_source_file cg8013317sup7.cif
_cod_data_source_block c
_cod_depositor_comments
;
The following automatic conversions were performed:

'_symmetry_cell_setting' value 'Orthorhombic' changed to
'orthorhombic' according to
/home/saulius/struct/CIF-dictionaries/cif_core.dic dictionary named
'cif_core.dic' version 2.4.2 from 2011-04-26.

Automatic conversion script
Id: cif_fix_values 1891 2012-01-12 08:04:46Z andrius 
;
_cod_original_cell_volume 10629.6(12)
_cod_original_sg_symbol_H-M Fddd
_cod_database_code 4509384

loop_
_symmetry_equiv_pos_as_xyz
'x, y, z'
'-x+3/4, -y+3/4, z'
'-x+3/4, y, -z+3/4'
'x, -y+3/4, -z+3/4'
'x, y+1/2, z+1/2'
'-x+3/4, -y+5/4, z+1/2'
'-x+3/4, y+1/2, -z+5/4'
'x, -y+5/4, -z+5/4'
'x+1/2, y, z+1/2'
'-x+5/4, -y+3/4, z+1/2'
'-x+5/4, y, -z+5/4'
'x+1/2, -y+3/4, -z+5/4'
'x+1/2, y+1/2, z'
'-x+5/4, -y+5/4, z'
'-x+5/4, y+1/2, -z+3/4'
'x+1/2, -y+5/4, -z+3/4'
'-x, -y, -z'
'x-3/4, y-3/4, -z'
'x-3/4, -y, z-3/4'
'-x, y-3/4, z-3/4'
'-x, -y+1/2, -z+1/2'
'x-3/4, y-1/4, -z+1/2'
'x-3/4, -y+1/2, z-1/4'
'-x, y-1/4, z-1/4'
'-x+1/2, -y, -z+1/2'
'x-1/4, y-3/4, -z+1/2'
'x-1/4, -y, z-1/4'
'-x+1/2, y-3/4, z-1/4'
'-x+1/2, -y+1/2, -z'
'x-1/4, y-1/4, -z'
'x-1/4, -y+1/2, z-3/4'
'-x+1/2, y-1/4, z-3/4'

loop_
_atom_site_label
_atom_site_type_symbol
_atom_site_fract_x
_atom_site_fract_y
_atom_site_fract_z
_atom_site_U_iso_or_equiv
_atom_site_adp_type
_atom_site_occupancy
_atom_site_symmetry_multiplicity
_atom_site_calc_flag
_atom_site_refinement_flags
Co1 Co 0.6250 0.6250 0.6250 0.05929(19) Uani 1 4 d S
Cl1 Cl 0.6250 0.39208(4) 0.6250 0.1149(5) Uani 1 2 d S
O1 O 0.6195(4) 0.42085(16) 0.58684(14) 0.2455(19) Uani 1 1 d .
O2 O 0.7033(3) 0.3646(2) 0.62133(16) 0.311(2) Uani 1 1 d .
O3 O 0.6250 0.6250 0.55364(8) 0.1095(12) Uani 1 2 d SD
N1 N 0.50800(13) 0.56355(7) 0.62149(6) 0.0569(5) Uani 1 1 d .
N2 N 0.41221(14) 0.50227(7) 0.65094(6) 0.0583(5) Uani 1 1 d .
N3 N 0.6250 0.6250 0.48041(9) 0.176(3) Uani 1 2 d SD
C1 C 0.41432(17) 0.56507(9) 0.60131(8) 0.0589(7) Uani 1 1 d .
C2 C 0.3772(2) 0.59754(12) 0.56907(9) 0.0768(8) Uani 1 1 d .
H2 H 0.4165 0.6228 0.5561 0.092 Uiso 1 1 calc R
C3 C 0.2798(2) 0.59093(14) 0.55693(10) 0.0943(10) Uani 1 1 d .
H3 H 0.2529 0.6124 0.5355 0.113 Uiso 1 1 calc R
C4 C 0.2209(2) 0.55308(13) 0.57577(11) 0.0947(11) Uani 1 1 d .
H4 H 0.1558 0.5497 0.5663 0.114 Uiso 1 1 calc R
C5 C 0.25562(19) 0.52016(11) 0.60806(10) 0.0774(9) Uani 1 1 d .
H5 H 0.2159 0.4950 0.6209 0.093 Uiso 1 1 calc R
C6 C 0.35396(16) 0.52721(9) 0.62010(8) 0.0580(6) Uani 1 1 d .
C7 C 0.50184(16) 0.52583(9) 0.64962(8) 0.0583(7) Uani 1 1 d .
H7 H 0.5545 0.5158 0.6674 0.070 Uiso 1 1 calc R
C8 C 0.38122(19) 0.46170(10) 0.68108(9) 0.0697(8) Uani 1 1 d .
H8A H 0.4392 0.4465 0.6947 0.084 Uiso 1 1 calc R
H8B H 0.3476 0.4348 0.6646 0.084 Uiso 1 1 calc R
C9 C 0.31260(16) 0.48209(8) 0.71671(8) 0.0561(6) Uani 1 1 d .
C10 C 0.33769(19) 0.52404(10) 0.74251(9) 0.0714(8) Uani 1 1 d .
H10 H 0.3977 0.5406 0.7376 0.086 Uiso 1 1 calc R
C11 C 0.22346(19) 0.45830(10) 0.72503(8) 0.0681(7) Uani 1 1 d .
H11 H 0.2047 0.4298 0.7083 0.082 Uiso 1 1 calc R
C12 C 0.6351(5) 0.6476(2) 0.52083(10) 0.106(3) Uani 0.50 1 d PD
C13 C 0.6192(7) 0.5782(3) 0.4571(3) 0.412(5) Uani 1 1 d .
H13A H 0.6735 0.5758 0.4368 0.618 Uiso 1 1 calc R
H13B H 0.5579 0.5768 0.4412 0.618 Uiso 1 1 calc R
H13C H 0.6222 0.5498 0.4775 0.618 Uiso 1 1 calc R

loop_
_atom_site_aniso_label
_atom_site_aniso_U_11
_atom_site_aniso_U_22
_atom_site_aniso_U_33
_atom_site_aniso_U_23
_atom_site_aniso_U_13
_atom_site_aniso_U_12
Co1 0.0490(3) 0.0708(4) 0.0581(3) 0.000 0.000 0.000
Cl1 0.1061(7) 0.0631(6) 0.1756(11) 0.000 0.0570(8) 0.000
O1 0.267(4) 0.214(3) 0.255(4) 0.111(3) -0.044(4) -0.119(3)
O2 0.312(3) 0.402(4) 0.219(4) -0.109(3) -0.018(3) 0.257(3)
O3 0.0918(18) 0.186(3) 0.0505(14) 0.000 0.000 -0.051(2)
N1 0.0430(9) 0.0655(11) 0.0623(10) 0.0044(9) 0.0051(9) -0.0076(9)
N2 0.0513(10) 0.0587(10) 0.0648(11) 0.0023(9) 0.0168(9) -0.0018(9)
N3 0.150(4) 0.327(7) 0.050(2) 0.000 0.000 0.058(5)
C1 0.0532(12) 0.0675(13) 0.0561(12) -0.0016(11) 0.0099(10) -0.0120(11)
C2 0.0715(15) 0.0900(17) 0.0688(14) 0.0129(14) -0.0083(13) -0.0233(14)
C3 0.0796(17) 0.115(2) 0.0883(18) 0.0242(17) -0.0279(15) -0.0250(17)
C4 0.0593(15) 0.119(2) 0.106(2) 0.009(2) -0.0156(15) -0.0227(16)
C5 0.0521(13) 0.0832(17) 0.0970(19) 0.0003(15) 0.0051(14) -0.0169(13)
C6 0.0480(11) 0.0630(12) 0.0629(13) -0.0041(11) 0.0094(10) -0.0048(10)
C7 0.0421(11) 0.0669(13) 0.0659(13) -0.0010(12) 0.0123(10) 0.0020(11)
C8 0.0677(14) 0.0606(13) 0.0809(15) 0.0105(12) 0.0268(13) 0.0015(12)
C9 0.0511(12) 0.0530(12) 0.0642(13) 0.0109(11) 0.0101(10) 0.0031(10)
C10 0.0540(12) 0.0786(15) 0.0816(16) -0.0013(14) 0.0196(12) -0.0182(12)
C11 0.0681(14) 0.0630(13) 0.0731(15) -0.0047(12) 0.0171(12) -0.0195(12)
C12 0.064(3) 0.177(8) 0.076(3) 0.022(4) 0.012(3) 0.023(5)
C13 0.399(10) 0.440(10) 0.397(8) -0.265(7) -0.219(8) 0.214(9)

loop_
_atom_type_symbol
_atom_type_description
_atom_type_scat_dispersion_real
_atom_type_scat_dispersion_imag
_atom_type_scat_source
C C 0.0033 0.0016 'International Tables Vol C Tables 4.2.6.8 and 6.1.1.4'
H H 0.0000 0.0000 'International Tables Vol C Tables 4.2.6.8 and 6.1.1.4'
N N 0.0061 0.0033 'International Tables Vol C Tables 4.2.6.8 and 6.1.1.4'
O O 0.0106 0.0060 'International Tables Vol C Tables 4.2.6.8 and 6.1.1.4'
Cl Cl 0.1484 0.1585 'International Tables Vol C Tables 4.2.6.8 and 6.1.1.4'
Co Co 0.3494 0.9721 'International Tables Vol C Tables 4.2.6.8 and 6.1.1.4'

loop_
_geom_angle_atom_site_label_1
_geom_angle_atom_site_label_2
_geom_angle_atom_site_label_3
_geom_angle
_geom_angle_site_symmetry_1
_geom_angle_site_symmetry_3
O3 Co1 O3 180.0 11 .
O3 Co1 N1 87.28(5) 11 8
O3 Co1 N1 92.72(5) . 8
O3 Co1 N1 92.72(5) 11 .
O3 Co1 N1 87.28(5) . .
N1 Co1 N1 90.51(9) 8 .
O3 Co1 N1 92.72(5) 11 14
O3 Co1 N1 87.28(5) . 14
N1 Co1 N1 89.75(9) 8 14
N1 Co1 N1 174.56(10) . 14
O3 Co1 N1 87.28(5) 11 11
O3 Co1 N1 92.72(5) . 11
N1 Co1 N1 174.56(10) 8 11
N1 Co1 N1 89.75(9) . 11
N1 Co1 N1 90.51(9) 14 11
O2 Cl1 O2 112.5(5) 11 .
O2 Cl1 O1 109.2(3) 11 .
O2 Cl1 O1 105.8(3) . .
O2 Cl1 O1 105.8(3) 11 11
O2 Cl1 O1 109.2(3) . 11
O1 Cl1 O1 114.6(4) . 11
C12 O3 C12 62.2(5) 14 .
C12 O3 Co1 148.9(2) 14 .
C12 O3 Co1 148.9(2) . .
C7 N1 C1 104.43(18) . .
C7 N1 Co1 123.12(15) . .
C1 N1 Co1 129.37(15) . .
C7 N2 C6 106.14(19) . .
C7 N2 C8 126.9(2) . .
C6 N2 C8 126.8(2) . .
C12 N3 C12 52.2(4) . 14
C12 N3 C13 94.4(5) . 14
C12 N3 C13 145.7(5) 14 14
C12 N3 C13 145.7(5) . .
C12 N3 C13 94.4(5) 14 .
C13 N3 C13 119.7(8) 14 .
C2 C1 C6 120.2(2) . .
C2 C1 N1 130.6(2) . .
C6 C1 N1 109.2(2) . .
C3 C2 C1 117.4(3) . .
C3 C2 H2 121.3 . .
C1 C2 H2 121.3 . .
C2 C3 C4 121.8(3) . .
C2 C3 H3 119.1 . .
C4 C3 H3 119.1 . .
C5 C4 C3 122.3(3) . .
C5 C4 H4 118.8 . .
C3 C4 H4 118.8 . .
C4 C5 C6 115.4(3) . .
C4 C5 H5 122.3 . .
C6 C5 H5 122.3 . .
N2 C6 C5 131.3(2) . .
N2 C6 C1 105.76(19) . .
C5 C6 C1 122.9(2) . .
N1 C7 N2 114.5(2) . .
N1 C7 H7 122.8 . .
N2 C7 H7 122.8 . .
N2 C8 C9 111.8(2) . .
N2 C8 H8A 109.2 . .
C9 C8 H8A 109.2 . .
N2 C8 H8B 109.2 . .
C9 C8 H8B 109.2 . .
H8A C8 H8B 107.9 . .
C11 C9 C10 117.6(2) . .
C11 C9 C8 120.6(2) . .
C10 C9 C8 121.8(2) . .
C11 C10 C9 121.6(2) 25_566 .
C11 C10 H10 119.2 25_566 .
C9 C10 H10 119.2 . .
C10 C11 C9 120.8(2) 25_566 .
C10 C11 H11 119.6 25_566 .
C9 C11 H11 119.6 . .
C12 C12 O3 58.9(2) 14 .
C12 C12 N3 63.9(2) 14 .
O3 C12 N3 122.8(4) . .
N3 C13 H13A 109.5 . .
N3 C13 H13B 109.5 . .
H13A C13 H13B 109.5 . .
N3 C13 H13C 109.5 . .
H13A C13 H13C 109.5 . .
H13B C13 H13C 109.5 . .

loop_
_geom_bond_atom_site_label_1
_geom_bond_atom_site_label_2
_geom_bond_distance
_geom_bond_site_symmetry_2
Co1 O3 2.166(2) 11
Co1 O3 2.166(2) .
Co1 N1 2.2467(18) 8
Co1 N1 2.2467(18) .
Co1 N1 2.2467(18) 14
Co1 N1 2.2467(18) 11
Cl1 O2 1.280(4) 11
Cl1 O2 1.280(4) .
Cl1 O1 1.379(4) .
Cl1 O1 1.379(4) 11
O3 C12 1.163(4) 14
O3 C12 1.163(4) .
N1 C7 1.300(3) .
N1 C1 1.407(3) .
N2 C7 1.357(3) .
N2 C6 1.383(3) .
N2 C8 1.455(3) .
N3 C12 1.366(4) .
N3 C12 1.366(4) 14
N3 C13 1.407(9) 14
N3 C13 1.407(9) .
C1 C2 1.384(4) .
C1 C6 1.397(3) .
C2 C3 1.378(4) .
C2 H2 0.9300 .
C3 C4 1.386(5) .
C3 H3 0.9300 .
C4 C5 1.381(4) .
C4 H4 0.9300 .
C5 C6 1.391(3) .
C5 H5 0.9300 .
C7 H7 0.9300 .
C8 C9 1.520(3) .
C8 H8A 0.9700 .
C8 H8B 0.9700 .
C9 C11 1.377(3) .
C9 C10 1.382(3) .
C10 C11 1.365(4) 25_566
C10 H10 0.9300 .
C11 C10 1.365(4) 25_566
C11 H11 0.9300 .
C12 C12 1.201(10) 14
C13 H13A 0.9600 .
C13 H13B 0.9600 .
C13 H13C 0.9600 .

loop_
_geom_torsion_atom_site_label_1
_geom_torsion_atom_site_label_2
_geom_torsion_atom_site_label_3
_geom_torsion_atom_site_label_4
_geom_torsion
_geom_torsion_site_symmetry_1
_geom_torsion_site_symmetry_4
O3 Co1 O3 C12 137(100) 11 14
N1 Co1 O3 C12 -122.0(6) 8 14
N1 Co1 O3 C12 -31.6(6) . 14
N1 Co1 O3 C12 148.4(6) 14 14
N1 Co1 O3 C12 58.0(6) 11 14
O3 Co1 O3 C12 -43(100) 11 .
N1 Co1 O3 C12 58.0(6) 8 .
N1 Co1 O3 C12 148.4(6) . .
N1 Co1 O3 C12 -31.6(6) 14 .
N1 Co1 O3 C12 -122.0(6) 11 .
O3 Co1 N1 C7 -35.32(17) 11 .
O3 Co1 N1 C7 144.68(17) . .
N1 Co1 N1 C7 -122.6(2) 8 .
N1 Co1 N1 C7 144.68(17) 14 .
N1 Co1 N1 C7 51.95(16) 11 .
O3 Co1 N1 C1 121.64(18) 11 .
O3 Co1 N1 C1 -58.36(18) . .
N1 Co1 N1 C1 34.34(16) 8 .
N1 Co1 N1 C1 -58.36(18) 14 .
N1 Co1 N1 C1 -151.1(2) 11 .
C7 N1 C1 C2 179.3(3) . .
Co1 N1 C1 C2 19.1(4) . .
C7 N1 C1 C6 1.4(3) . .
Co1 N1 C1 C6 -158.80(16) . .
C6 C1 C2 C3 0.3(4) . .
N1 C1 C2 C3 -177.4(3) . .
C1 C2 C3 C4 -0.6(5) . .
C2 C3 C4 C5 0.7(5) . .
C3 C4 C5 C6 -0.6(5) . .
C7 N2 C6 C5 -178.5(3) . .
C8 N2 C6 C5 -2.8(4) . .
C7 N2 C6 C1 0.5(2) . .
C8 N2 C6 C1 176.2(2) . .
C4 C5 C6 N2 179.2(3) . .
C4 C5 C6 C1 0.4(4) . .
C2 C1 C6 N2 -179.4(2) . .
N1 C1 C6 N2 -1.2(3) . .
C2 C1 C6 C5 -0.3(4) . .
N1 C1 C6 C5 177.9(2) . .
C1 N1 C7 N2 -1.1(3) . .
Co1 N1 C7 N2 160.67(15) . .
C6 N2 C7 N1 0.4(3) . .
C8 N2 C7 N1 -175.3(2) . .
C7 N2 C8 C9 104.5(3) . .
C6 N2 C8 C9 -70.3(3) . .
N2 C8 C9 C11 128.9(2) . .
N2 C8 C9 C10 -52.7(3) . .
C11 C9 C10 C11 -0.4(4) . 25_566
C8 C9 C10 C11 -178.9(2) . 25_566
C10 C9 C11 C10 0.4(4) . 25_566
C8 C9 C11 C10 178.9(2) . 25_566
Co1 O3 C12 C12 180.000(4) . 14
C12 O3 C12 N3 0.0 14 .
Co1 O3 C12 N3 180.000(3) . .
C13 N3 C12 C12 171.8(7) 14 14
C13 N3 C12 C12 -14.6(12) . 14
C12 N3 C12 O3 0.000(1) 14 .
C13 N3 C12 O3 171.8(7) 14 .
C13 N3 C12 O3 -14.6(12) . .
